data_7220050
loop_
_publ_author_name
'SHANMUGAM, SIVAKUMAR'
'Pandi, Dhanalakshmi'
'Seenivasagaperumal, Sriram Babu'
'Thimmarayaperumal, Solaimalai'

_publ_section_title
;
 One-pot chemo/regio/stereoselective generation of library of
 functionalized spiro-oxindoles/pyrrolizines/pyrrolidines from
 \a--aroylidineketene dithioacetals
;
_journal_name_full 'RSC Adv.'
_journal_paper_doi 10.1039/C5RA05123A
_journal_year 2015
_chemical_formula_moiety 'C30 H29 Br N2 O3 S2'
_chemical_formula_sum 'C30 H29 Br N2 O3 S2'
_chemical_formula_weight 609.61
_space_group_crystal_system triclinic
_space_group_IT_number 2
_space_group_name_Hall '-P 1'
_space_group_name_H-M_alt 'P -1'
_symmetry_Int_Tables_number 2
_symmetry_space_group_name_Hall '-P 1'
_symmetry_space_group_name_H-M 'P -1'
_atom_sites_solution_primary iterative
_audit_creation_date 2014-12-05
_audit_creation_method
;
Olex2 1.2
(compiled 2014.03.20 svn.r2914 for OlexSys, GUI svn.r4816)
;
_audit_update_record
;
2014-12-21 deposited with the CCDC.
2015-03-31 downloaded from the CCDC.
;
_cell_angle_alpha 88.602(2)
_cell_angle_beta 77.468(2)
_cell_angle_gamma 84.525(2)
_cell_formula_units_Z 2
_cell_length_a 7.4344(6)
_cell_length_b 12.6293(9)
_cell_length_c 15.4003(11)
_cell_measurement_reflns_used 9236
_cell_measurement_temperature 273.15
_cell_measurement_theta_max 27.42
_cell_measurement_theta_min 3.12
_cell_volume 1405.05(18)
_computing_data_reduction 'SAINT v8.34A (Bruker, 2013)'
_computing_molecular_graphics 'Olex2 (Dolomanov et al., 2009)'
_computing_publication_material 'Olex2 (Dolomanov et al., 2009)'
_computing_structure_refinement 'olex2.refine (Bourhis et al., 2013)'
_computing_structure_solution 'olex2.solve (Bourhis et al., 2013)'
_diffrn_ambient_temperature 273.15
_diffrn_measured_fraction_theta_full 0.9833
_diffrn_measured_fraction_theta_max 0.9833
_diffrn_measurement_device_type 'Bruker APEX-II CCD'
_diffrn_measurement_method '\f and \w scans'
_diffrn_radiation_type 'Mo K\a'
_diffrn_radiation_wavelength 0.71073
_diffrn_reflns_av_R_equivalents 0.0982
_diffrn_reflns_av_unetI/netI 0.1034
_diffrn_reflns_limit_h_max 9
_diffrn_reflns_limit_h_min -9
_diffrn_reflns_limit_k_max 16
_diffrn_reflns_limit_k_min -16
_diffrn_reflns_limit_l_max 20
_diffrn_reflns_limit_l_min -20
_diffrn_reflns_number 34824
_diffrn_reflns_theta_full 27.6008
_diffrn_reflns_theta_max 27.60
_diffrn_reflns_theta_min 3.12
_diffrn_standards_number 0
_exptl_absorpt_coefficient_mu 1.646
_exptl_absorpt_correction_T_max 0.7456
_exptl_absorpt_correction_T_min 0.5631
_exptl_absorpt_correction_type empirical
_exptl_absorpt_process_details
;
SADABS-2012/1 (Bruker,2012) was used for absorption correction.
wR2(int) was 0.1139 before and 0.0672 after correction.
The Ratio of minimum to maximum transmission is 0.7552.
The \l/2 correction factor is 0.0015.
;
_exptl_crystal_density_diffrn 1.4408
_exptl_crystal_description sheet
_exptl_crystal_F_000 628.1698
_refine_diff_density_max 1.4192
_refine_diff_density_min -1.2790
_refine_diff_density_rms 0.2339
_refine_ls_d_res_high 0.7670
_refine_ls_d_res_low 6.5310
_refine_ls_goodness_of_fit_ref 0.8957
_refine_ls_hydrogen_treatment mixed
_refine_ls_matrix_type full
_refine_ls_number_constraints 50
_refine_ls_number_parameters 348
_refine_ls_number_reflns 6418
_refine_ls_number_restraints 0
_refine_ls_restrained_S_all 0.8957
_refine_ls_R_factor_all 0.1488
_refine_ls_R_factor_gt 0.0623
_refine_ls_shift/su_max 0.0336
_refine_ls_shift/su_mean 0.0015
_refine_ls_structure_factor_coef Fsqd
_refine_ls_weighting_details 'w=1/[\s^2^(Fo^2^)+(0.1P)^2^] where P=(Fo^2^+2Fc^2^)/3'
_refine_ls_weighting_scheme calc
_refine_ls_wR_factor_gt 0.1274
_refine_ls_wR_factor_ref 0.1646
_reflns_Friedel_coverage 0.0
_reflns_limit_h_max 9
_reflns_limit_h_min -9
_reflns_limit_k_max 16
_reflns_limit_k_min -16
_reflns_limit_l_max 20
_reflns_limit_l_min 0
_reflns_number_gt 3461
_reflns_number_total 6418
_reflns_threshold_expression I>=2u(I)
_cod_data_source_file c5ra05123a2.cif
_cod_data_source_block pa_0m
_cod_database_code 7220050
_olex2_refinement_description
;
1. Fixed Uiso
 At 1.2 times of:
  All C(H) groups, All C(H,H) groups, All N(H) groups
 At 1.5 times of:
  All C(H,H,H) groups
2.a Ternary CH refined with riding coordinates:
 C24(H24), C27(H27), C29(H29)
2.b Secondary CH2 refined with riding coordinates:
 C18(H18a,H18b)
2.c Aromatic/amide H refined with riding coordinates:
 C17(H17), C25(H25), C11(H11), C31(H31), C37(H37), C33(H33), C21(H21),
 C16(H16), C30(H30), C22(H22), C28(H28), C10(H10), N8(H8), C9(H9)
2.d Idealised Me refined as rotating group:
 C34(H34a,H34b,H34c), C38(H38a,H38b,H38c), C1(H1a,H1b,H1c)
;

loop_
_space_group_symop_id
_space_group_symop_operation_xyz
1 x,y,z
2 -x,-y,-z

loop_
_atom_site_label
_atom_site_type_symbol
_atom_site_fract_x
_atom_site_fract_y
_atom_site_fract_z
_atom_site_U_iso_or_equiv
_atom_site_adp_type
_atom_site_occupancy
_atom_site_refinement_flags_posn
Br1 Br 0.13907(7) 0.91541(4) 0.78516(3) 0.0643(2) Uani 1.000000 .
S2 S 0.72170(15) 0.67524(9) 0.90336(7) 0.0537(3) Uani 1.000000 .
S3 S 0.42080(17) 0.58114(9) 0.84761(7) 0.0567(3) Uani 1.000000 .
O4 O 0.6250(3) 0.7141(2) 1.07923(16) 0.0431(7) Uani 1.000000 .
O5 O -0.0777(3) 0.7669(2) 1.27043(18) 0.0464(7) Uani 1.000000 .
O6 O 0.7493(4) 0.4335(2) 1.3770(2) 0.0664(9) Uani 1.000000 .
N7 N 0.2705(4) 0.8899(2) 1.2258(2) 0.0328(7) Uani 1.000000 .
N8 N -0.0748(4) 0.8038(2) 1.1244(2) 0.0387(8) Uani 1.000000 .
C9 C 0.4063(5) 0.6380(3) 1.0191(2) 0.0328(8) Uani 1.000000 .
C10 C 0.2702(6) 0.9698(3) 1.4937(3) 0.0480(10) Uani 1.000000 .
C11 C 0.0194(5) 0.8606(3) 0.9662(2) 0.0374(9) Uani 1.000000 .
C12 C 0.0013(5) 0.7944(3) 1.1970(2) 0.0325(8) Uani 1.000000 .
C13 C 0.4099(5) 0.6282(3) 1.3148(2) 0.0298(8) Uani 1.000000 .
C14 C 0.2116(4) 0.8601(2) 1.0748(2) 0.0281(8) Uani 1.000000 .
C15 C 0.5015(5) 0.6319(3) 0.9339(2) 0.0355(9) Uani 1.000000 .
C16 C 0.3312(6) 1.0775(3) 1.3660(3) 0.0525(11) Uani 1.000000 .
C17 C 0.3270(5) 0.9190(3) 0.9262(3) 0.0417(9) Uani 1.000000 .
C18 C 0.4355(5) 0.8829(3) 1.3495(3) 0.0386(9) Uani 1.000000 .
C19 C 0.2040(4) 0.8198(3) 1.1678(2) 0.0278(8) Uani 1.000000 .
C20 C 0.3429(5) 0.9789(3) 1.4036(2) 0.0348(9) Uani 1.000000 .
C21 C 0.5752(5) 0.5758(3) 1.3266(2) 0.0362(9) Uani 1.000000 .
C22 C 0.1810(6) 1.1552(4) 1.5054(3) 0.0572(12) Uani 1.000000 .
C23 C 0.4683(5) 0.6876(3) 1.0894(2) 0.0295(8) Uani 1.000000 .
C24 C 0.3129(5) 0.8275(3) 1.3016(2) 0.0302(8) Uani 1.000000 .
C25 C 0.3509(5) 0.8999(3) 1.0123(2) 0.0352(9) Uani 1.000000 .
C26 C 0.0464(5) 0.8426(3) 1.0508(2) 0.0311(8) Uani 1.000000 .
C27 C 0.4131(5) 0.7253(3) 1.2563(2) 0.0273(8) Uani 1.000000 .
C28 C 0.1910(6) 1.0581(4) 1.5435(3) 0.0554(11) Uani 1.000000 .
C29 C 0.3263(4) 0.7116(3) 1.1751(2) 0.0269(8) Uani 1.000000 .
C30 C 0.2501(7) 1.1652(3) 1.4168(3) 0.0639(13) Uani 1.000000 .
C31 C 0.2454(5) 0.5873(3) 1.3545(2) 0.0417(10) Uani 1.000000 .
C32 C 0.1643(6) 0.8977(3) 0.9051(2) 0.0399(9) Uani 1.000000 .
C33 C 0.4128(7) 0.4413(3) 1.4137(3) 0.0551(12) Uani 1.000000 .
C34 C 0.7584(8) 0.3292(4) 1.4143(4) 0.0848(17) Uani 1.000000 .
C35 C 0.5770(6) 0.4805(3) 1.3745(3) 0.0461(10) Uani 1.000000 .
C37 C 0.2486(7) 0.4951(3) 1.4037(3) 0.0531(11) Uani 1.000000 .
C38 C 0.7830(9) 0.6619(6) 0.7844(3) 0.111(2) Uani 1.000000 .
C1 C 0.1975(6) 0.5450(4) 0.8998(4) 0.0789(17) Uani 1.000000 .
H17 H 0.4201(5) 0.9458(3) 0.8834(3) 0.0501(11) Uiso 1.000000 R
H25 H 0.4605(5) 0.9139(3) 1.0277(2) 0.0423(10) Uiso 1.000000 R
H11 H -0.0911(5) 0.8484(3) 0.9509(2) 0.0448(11) Uiso 1.000000 R
H31 H 0.1331(5) 0.6220(3) 1.3479(2) 0.0500(11) Uiso 1.000000 R
H37 H 0.1375(7) 0.4686(3) 1.4308(3) 0.0637(14) Uiso 1.000000 R
H33 H 0.4124(7) 0.3788(3) 1.4469(3) 0.0661(14) Uiso 1.000000 R
H21 H 0.6860(5) 0.6043(3) 1.3024(2) 0.0435(10) Uiso 1.000000 R
H16 H 0.3782(6) 1.0859(3) 1.3054(3) 0.0630(13) Uiso 1.000000 R
H30 H 0.2429(7) 1.2318(3) 1.3900(3) 0.0767(16) Uiso 1.000000 R
H22 H 0.1275(6) 1.2145(4) 1.5393(3) 0.0686(14) Uiso 1.000000 R
H28 H 0.1439(6) 1.0507(4) 1.6042(3) 0.0664(14) Uiso 1.000000 R
H10 H 0.2747(6) 0.9034(3) 1.5210(3) 0.0577(12) Uiso 1.000000 R
H7 H 0.199(5) 0.945(3) 1.242(2) 0.0394(9) Uiso 1.000000 .
H8 H -0.1844(4) 0.7878(2) 1.1237(2) 0.0464(9) Uiso 1.000000 R
H9 H 0.2937(5) 0.6084(3) 1.0335(2) 0.0394(10) Uiso 1.000000 R
H18a H 0.5400(5) 0.9049(3) 1.3057(3) 0.0464(11) Uiso 1.000000 R
H18b H 0.4838(5) 0.8319(3) 1.3888(3) 0.0464(11) Uiso 1.000000 R
H24 H 0.1984(5) 0.8120(3) 1.3431(2) 0.0363(10) Uiso 1.000000 R
H27 H 0.5430(5) 0.7381(3) 1.2336(2) 0.0328(9) Uiso 1.000000 R
H29 H 0.2454(4) 0.6537(3) 1.1874(2) 0.0322(9) Uiso 1.000000 R
H34a H 0.706(5) 0.2821(8) 1.3806(16) 0.127(3) Uiso 1.000000 GR
H34b H 0.8852(9) 0.3043(13) 1.413(2) 0.127(3) Uiso 1.000000 GR
H34c H 0.690(5) 0.3310(7) 1.4748(9) 0.127(3) Uiso 1.000000 GR
H38a H 0.691(3) 0.702(3) 0.7586(4) 0.166(4) Uiso 1.000000 GR
H38b H 0.902(3) 0.688(4) 0.7622(4) 0.166(4) Uiso 1.000000 GR
H38c H 0.789(6) 0.5883(7) 0.7689(3) 0.166(4) Uiso 1.000000 GR
H1a H 0.141(2) 0.516(3) 0.8562(5) 0.118(2) Uiso 1.000000 GR
H1b H 0.2086(8) 0.492(2) 0.9448(17) 0.118(2) Uiso 1.000000 GR
H1c H 0.1223(17) 0.6067(7) 0.926(2) 0.118(2) Uiso 1.000000 GR

loop_
_atom_site_aniso_label
_atom_site_aniso_U_11
_atom_site_aniso_U_22
_atom_site_aniso_U_33
_atom_site_aniso_U_12
_atom_site_aniso_U_13
_atom_site_aniso_U_23
Br1 0.0825(4) 0.0749(4) 0.0360(3) 0.0067(3) -0.0200(2) 0.0021(2)
S2 0.0541(7) 0.0708(8) 0.0332(6) -0.0132(5) 0.0020(5) -0.0117(5)
S3 0.0759(8) 0.0618(7) 0.0390(6) -0.0035(6) -0.0261(6) -0.0187(5)
O4 0.0286(15) 0.0716(18) 0.0299(14) -0.0115(13) -0.0037(11) -0.0142(13)
O5 0.0341(15) 0.0657(18) 0.0372(17) -0.0088(13) -0.0007(13) -0.0011(14)
O6 0.084(2) 0.0507(18) 0.066(2) 0.0154(16) -0.0306(18) 0.0090(15)
N7 0.0360(18) 0.0264(16) 0.0386(18) 0.0002(13) -0.0139(14) -0.0100(14)
N8 0.0238(16) 0.056(2) 0.0397(19) -0.0130(14) -0.0089(14) -0.0045(15)
C9 0.034(2) 0.031(2) 0.035(2) -0.0003(15) -0.0113(17) -0.0106(16)
C10 0.060(3) 0.047(2) 0.039(2) -0.004(2) -0.013(2) -0.003(2)
C11 0.037(2) 0.041(2) 0.038(2) -0.0015(17) -0.0182(18) -0.0074(18)
C12 0.0252(19) 0.037(2) 0.033(2) 0.0005(15) -0.0025(17) -0.0091(17)
C13 0.041(2) 0.0290(19) 0.0202(17) -0.0028(16) -0.0068(16) -0.0072(15)
C14 0.0270(19) 0.0256(18) 0.034(2) -0.0016(14) -0.0110(16) -0.0027(15)
C15 0.045(2) 0.0268(19) 0.036(2) 0.0063(16) -0.0162(18) -0.0107(16)
C16 0.077(3) 0.044(3) 0.034(2) -0.008(2) -0.005(2) -0.004(2)
C17 0.046(2) 0.037(2) 0.040(2) -0.0097(17) -0.0029(19) 0.0071(18)
C18 0.039(2) 0.041(2) 0.040(2) -0.0015(17) -0.0171(18) -0.0118(18)
C19 0.0247(18) 0.0298(19) 0.0284(19) -0.0022(14) -0.0042(15) -0.0039(15)
C20 0.035(2) 0.038(2) 0.035(2) -0.0030(16) -0.0144(17) -0.0076(17)
C21 0.049(2) 0.034(2) 0.0260(19) -0.0039(17) -0.0077(17) -0.0032(16)
C22 0.064(3) 0.053(3) 0.052(3) 0.004(2) -0.008(2) -0.022(2)
C23 0.031(2) 0.0298(19) 0.0281(19) -0.0000(15) -0.0068(16) -0.0067(15)
C24 0.0294(19) 0.033(2) 0.0276(19) -0.0025(15) -0.0041(15) -0.0084(16)
C25 0.036(2) 0.0285(19) 0.044(2) -0.0085(15) -0.0119(18) 0.0030(17)
C26 0.031(2) 0.0289(19) 0.033(2) -0.0039(15) -0.0065(16) -0.0054(16)
C27 0.0283(19) 0.0295(18) 0.0250(18) -0.0046(14) -0.0063(15) -0.0020(15)
C28 0.063(3) 0.068(3) 0.032(2) -0.005(2) -0.003(2) -0.012(2)
C29 0.0254(18) 0.0280(18) 0.0283(18) -0.0060(14) -0.0064(15) -0.0040(15)
C30 0.090(4) 0.036(2) 0.063(3) -0.000(2) -0.014(3) -0.003(2)
C31 0.043(2) 0.044(2) 0.036(2) -0.0078(18) -0.0025(18) -0.0034(19)
C32 0.056(3) 0.033(2) 0.032(2) 0.0032(18) -0.0148(19) -0.0032(17)
C33 0.098(4) 0.031(2) 0.038(2) -0.008(2) -0.017(3) 0.0014(19)
C34 0.126(5) 0.057(3) 0.075(4) 0.018(3) -0.041(3) 0.008(3)
C35 0.071(3) 0.038(2) 0.031(2) 0.003(2) -0.018(2) -0.0060(18)
C37 0.075(3) 0.049(3) 0.033(2) -0.025(2) 0.002(2) 0.001(2)
C38 0.131(5) 0.167(6) 0.031(3) -0.064(5) 0.013(3) -0.008(3)
C1 0.060(3) 0.098(4) 0.089(4) 0.008(3) -0.039(3) -0.050(3)

loop_
_atom_type_symbol
_atom_type_scat_dispersion_real
_atom_type_scat_dispersion_imag
_atom_type_scat_Cromer_Mann_a1
_atom_type_scat_Cromer_Mann_a2
_atom_type_scat_Cromer_Mann_a3
_atom_type_scat_Cromer_Mann_a4
_atom_type_scat_Cromer_Mann_b1
_atom_type_scat_Cromer_Mann_b2
_atom_type_scat_Cromer_Mann_b3
_atom_type_scat_Cromer_Mann_b4
_atom_type_scat_Cromer_Mann_c
_atom_type_scat_source
_atom_type_scat_dispersion_source
C 0.00347 0.00161 2.31000 1.02000 1.58860 0.86500 20.84390 10.20750 0.56870 51.65120 0.215599998832 'International Tables Volume C Table 6.1.1.4 (pp. 500-502)' 'Henke, Gullikson and Davis, At. Data and Nucl. Data Tables, 1993, 54, 2'
H 0.00000 0.00000 0.49300 0.32291 0.14019 0.04081 10.51090 26.12570 3.14236 57.79970 0.0030380000826 'International Tables Volume C Table 6.1.1.4 (pp. 500-502)' 'Henke, Gullikson and Davis, At. Data and Nucl. Data Tables, 1993, 54, 2'
O 0.01158 0.00611 3.04850 2.28680 1.54630 0.86700 13.27710 5.70110 0.32390 32.90890 0.250800013542 'International Tables Volume C Table 6.1.1.4 (pp. 500-502)' 'Henke, Gullikson and Davis, At. Data and Nucl. Data Tables, 1993, 54, 2'
N 0.00653 0.00323 12.21260 3.13220 2.01250 1.16630 0.00570 9.89330 28.99750 0.58260 -11.5290002823 'International Tables Volume C Table 6.1.1.4 (pp. 500-502)' 'Henke, Gullikson and Davis, At. Data and Nucl. Data Tables, 1993, 54, 2'
S 0.12424 0.12443 6.90530 5.20340 1.43790 1.58630 1.46790 22.21510 0.25360 56.17200 0.866900026798 'International Tables Volume C Table 6.1.1.4 (pp. 500-502)' 'Henke, Gullikson and Davis, At. Data and Nucl. Data Tables, 1993, 54, 2'
Br -0.28346 2.55990 17.17890 5.23580 5.63770 3.98510 2.17230 16.57960 0.26090 41.43280 2.95569992065 'International Tables Volume C Table 6.1.1.4 (pp. 500-502)' 'Henke, Gullikson and Davis, At. Data and Nucl. Data Tables, 1993, 54, 2'

loop_
_geom_angle_atom_site_label_1
_geom_angle_atom_site_label_2
_geom_angle_atom_site_label_3
_geom_angle
C38 S2 C15 104.7(2)
C1 S3 C15 103.6(2)
C35 O6 C34 116.7(4)
C24 N7 C19 108.6(3)
C26 N8 C12 111.7(3)
C23 C9 C15 124.1(3)
C28 C10 C20 120.7(4)
C32 C11 C26 116.6(3)
N8 C12 O5 125.0(3)
C19 C12 O5 127.3(3)
C19 C12 N8 107.6(3)
C27 C13 C21 119.4(3)
C31 C13 C21 119.0(3)
C31 C13 C27 121.5(3)
C25 C14 C19 132.1(3)
C26 C14 C19 108.5(3)
C26 C14 C25 119.2(3)
S3 C15 S2 114.8(2)
C9 C15 S2 120.8(3)
C9 C15 S3 124.4(3)
C30 C16 C20 120.8(4)
C32 C17 C25 119.1(3)
C24 C18 C20 115.5(3)
C12 C19 N7 116.7(3)
C14 C19 N7 115.2(3)
C14 C19 C12 102.0(3)
C29 C19 N7 102.1(3)
C29 C19 C12 106.1(3)
C29 C19 C14 114.9(3)
C16 C20 C10 117.7(3)
C18 C20 C10 120.8(3)
C18 C20 C16 121.5(3)
C35 C21 C13 120.7(4)
C30 C22 C28 119.1(4)
C9 C23 O4 121.7(3)
C29 C23 O4 121.2(3)
C29 C23 C9 117.0(3)
C18 C24 N7 112.0(3)
C27 C24 N7 101.8(3)
C27 C24 C18 111.6(3)
C17 C25 C14 119.7(3)
C11 C26 N8 128.4(3)
C14 C26 N8 109.3(3)
C14 C26 C11 122.3(3)
C24 C27 C13 115.6(3)
C29 C27 C13 113.0(3)
C29 C27 C24 105.2(3)
C22 C28 C10 120.8(4)
C23 C29 C19 111.3(3)
C27 C29 C19 105.2(3)
C27 C29 C23 113.5(3)
C22 C30 C16 120.7(4)
C37 C31 C13 119.8(4)
C11 C32 Br1 118.1(3)
C17 C32 Br1 118.7(3)
C17 C32 C11 123.1(3)
C37 C33 C35 119.6(4)
C21 C35 O6 115.0(4)
C33 C35 O6 125.5(4)
C33 C35 C21 119.5(4)
C33 C37 C31 121.3(4)

loop_
_geom_bond_atom_site_label_1
_geom_bond_atom_site_label_2
_geom_bond_distance
Br1 C32 1.903(4)
S2 C15 1.739(4)
S2 C38 1.797(5)
S3 C15 1.731(3)
S3 C1 1.777(5)
O4 C23 1.219(4)
O5 C12 1.215(4)
O6 C34 1.425(5)
O6 C35 1.367(5)
N7 C19 1.463(4)
N7 C24 1.467(4)
N8 C12 1.357(5)
N8 C26 1.396(4)
C9 C15 1.350(5)
C9 C23 1.443(5)
C10 C20 1.382(5)
C10 C28 1.378(6)
C11 C26 1.371(5)
C11 C32 1.379(5)
C12 C19 1.539(5)
C13 C21 1.385(5)
C13 C27 1.503(5)
C13 C31 1.384(5)
C14 C19 1.500(5)
C14 C25 1.376(5)
C14 C26 1.394(5)
C16 C20 1.364(5)
C16 C30 1.383(6)
C17 C25 1.388(5)
C17 C32 1.370(5)
C18 C20 1.508(5)
C18 C24 1.518(5)
C19 C29 1.583(5)
C21 C35 1.397(5)
C22 C28 1.349(6)
C22 C30 1.356(6)
C23 C29 1.517(5)
C24 C27 1.530(5)
C27 C29 1.547(4)
C31 C37 1.374(6)
C33 C35 1.371(6)
C33 C37 1.376(6)
